data_8104691
loop_
_publ_author_name
'Zhang, Ya-Wen'
'Wang, Xin-Ling'
'Yang, Jing'
'Wang, Xia'
'Yuan, Xian-Xian'
'Lv, Xin-Ya'

_publ_section_title
;
 Crystal structure of catena-poly[(\m2-methanolato-\k2
 O:O)-(\m2-1-((2-methyl-1H-benzo[d]imidazol-1-yl)methyl)-1H-benzo[d][1,2,3]triazole-\k2N:N&#x2032;)-(thiocyanato-\k1
 N)copper(II)] 0.25 hydrate, C17H16CuN6OS &#x22C5; 0.5H2O
;
_journal_issue 4
_journal_name_full 'Zeitschrift f\"ur Kristallographie - New Crystal Structures'
_journal_page_first 721
_journal_page_last 723
_journal_paper_doi 10.1515/ncrs-2021-0051
_journal_volume 236
_journal_year 2021
_chemical_formula_moiety '2(C34 H32 Cu2 N12 O2 S2), H2 O'
_chemical_formula_sum 'C68 H66 Cu4 N24 O5 S4'
_chemical_formula_weight 1681.84
_space_group_crystal_system monoclinic
_space_group_IT_number 14
_space_group_name_Hall '-P 2ybc'
_space_group_name_H-M_alt 'P 1 21/c 1'
_atom_sites_solution_hydrogens mixed
_atom_sites_solution_primary direct
_cell_angle_alpha 90
_cell_angle_beta 103.918(4)
_cell_angle_gamma 90
_cell_formula_units_Z 1
_cell_length_a 10.3523(4)
_cell_length_b 18.2609(9)
_cell_length_c 9.9688(4)
_cell_measurement_reflns_used 2731
_cell_measurement_temperature 291(2)
_cell_measurement_theta_max 66.9500
_cell_measurement_theta_min 4.3948
_cell_volume 1829.20(14)
_computing_cell_refinement
;
CrysAlisPro, Agilent Technologies,
Version 1.171.35.19 (release 27-10-2011 CrysAlis171 .NET)
(compiled Oct 27 2011,15:02:11)
;
_computing_data_collection
;
CrysAlisPro, Agilent Technologies,
Version 1.171.35.19 (release 27-10-2011 CrysAlis171 .NET)
(compiled Oct 27 2011,15:02:11)
;
_computing_data_reduction
;
CrysAlisPro, Agilent Technologies,
Version 1.171.35.19 (release 27-10-2011 CrysAlis171 .NET)
(compiled Oct 27 2011,15:02:11)
;
_computing_molecular_graphics 'Olex2 (Dolomanov et al., 2009)'
_computing_publication_material 'Olex2 (Dolomanov et al., 2009)'
_computing_structure_refinement 'ShelXL (Sheldrick, 2015)'
_computing_structure_solution 'ShelXS (Sheldrick, 2008)'
_diffrn_ambient_temperature 291.15
_diffrn_detector_area_resol_mean 16.2312
_diffrn_measured_fraction_theta_full 0.999
_diffrn_measured_fraction_theta_max 0.999
_diffrn_measurement_details
;
#__ type_ start__ end____ width___ exp.time_
  1 omega  -37.00   -3.00   1.0000   13.0000
omega____ theta____ kappa____ phi______ frames
    -      -33.5000   37.0000  150.0000 34

#__ type_ start__ end____ width___ exp.time_
  2 omega  -28.00   15.00   1.0000   13.0000
omega____ theta____ kappa____ phi______ frames
    -      -33.5000  111.0000 -150.0000 43

#__ type_ start__ end____ width___ exp.time_
  3 omega    2.00   38.00   1.0000   13.0000
omega____ theta____ kappa____ phi______ frames
    -      -33.5000   37.0000  150.0000 36

#__ type_ start__ end____ width___ exp.time_
  4 omega  -52.00  -24.00   1.0000   13.0000
omega____ theta____ kappa____ phi______ frames
    -      -33.5000   57.0000  -60.0000 28

#__ type_ start__ end____ width___ exp.time_
  5 omega  -59.00  -31.00   1.0000   13.0000
omega____ theta____ kappa____ phi______ frames
    -      -33.5000  111.0000    0.0000 28

#__ type_ start__ end____ width___ exp.time_
  6 omega  -11.00   80.00   1.0000   13.0000
omega____ theta____ kappa____ phi______ frames
    -       54.0000  -37.0000  -60.0000 91

#__ type_ start__ end____ width___ exp.time_
  7 omega   -7.00   80.00   1.0000   13.0000
omega____ theta____ kappa____ phi______ frames
    -       54.0000  -77.0000 -120.0000 87

#__ type_ start__ end____ width___ exp.time_
  8 omega   21.00   46.00   1.0000   13.0000
omega____ theta____ kappa____ phi______ frames
    -       54.0000   82.0000   91.0000 25

#__ type_ start__ end____ width___ exp.time_
  9 omega   22.00   47.00   1.0000   13.0000
omega____ theta____ kappa____ phi______ frames
    -       54.0000   81.0000 -159.0000 25

#__ type_ start__ end____ width___ exp.time_
 10 omega   32.00   75.00   1.0000   13.0000
omega____ theta____ kappa____ phi______ frames
    -       54.0000 -125.0000 -180.0000 43

#__ type_ start__ end____ width___ exp.time_
 11 omega   65.00  100.00   1.0000   45.0000
omega____ theta____ kappa____ phi______ frames
    -      108.0000 -109.0000  173.0000 35

#__ type_ start__ end____ width___ exp.time_
 12 omega   37.00   78.00   1.0000   45.0000
omega____ theta____ kappa____ phi______ frames
    -      108.0000  -37.0000 -180.0000 41

#__ type_ start__ end____ width___ exp.time_
 13 omega   41.00   92.00   1.0000   45.0000
omega____ theta____ kappa____ phi______ frames
    -      108.0000  -25.0000  -30.0000 51

#__ type_ start__ end____ width___ exp.time_
 14 omega   78.00  153.00   1.0000   45.0000
omega____ theta____ kappa____ phi______ frames
    -      108.0000   77.0000    0.0000 75

#__ type_ start__ end____ width___ exp.time_
 15 omega   89.00  122.00   1.0000   45.0000
omega____ theta____ kappa____ phi______ frames
    -      108.0000   37.0000    0.0000 33

#__ type_ start__ end____ width___ exp.time_
 16 omega   78.00  106.00   1.0000   45.0000
omega____ theta____ kappa____ phi______ frames
    -      108.0000  -63.0000  -30.0000 28

#__ type_ start__ end____ width___ exp.time_
 17 omega   62.00   93.00   1.0000   45.0000
omega____ theta____ kappa____ phi______ frames
    -      108.0000  -25.0000 -180.0000 31

#__ type_ start__ end____ width___ exp.time_
 18 omega   56.00  116.00   1.0000   45.0000
omega____ theta____ kappa____ phi______ frames
    -      108.0000 -111.0000    0.0000 60

#__ type_ start__ end____ width___ exp.time_
 19 omega   48.00   86.00   1.0000   45.0000
omega____ theta____ kappa____ phi______ frames
    -      108.0000  -37.0000   30.0000 38

#__ type_ start__ end____ width___ exp.time_
 20 omega   99.00  124.00   1.0000   45.0000
omega____ theta____ kappa____ phi______ frames
    -      108.0000   63.0000 -150.0000 25

#__ type_ start__ end____ width___ exp.time_
 21 omega  148.00  175.00   1.0000   45.0000
omega____ theta____ kappa____ phi______ frames
    -      108.0000   63.0000 -150.0000 27

#__ type_ start__ end____ width___ exp.time_
 22 omega   50.00   86.00   1.0000   45.0000
omega____ theta____ kappa____ phi______ frames
    -      108.0000  -37.0000 -120.0000 36

#__ type_ start__ end____ width___ exp.time_
 23 omega   45.00  136.00   1.0000   45.0000
omega____ theta____ kappa____ phi______ frames
    -      108.0000  -77.0000 -180.0000 91
;
_diffrn_measurement_device_type 'Xcalibur, Eos, Gemini'
_diffrn_measurement_method '\w scans'
_diffrn_orient_matrix_UB_11 -0.1061068000
_diffrn_orient_matrix_UB_12 -0.0608035000
_diffrn_orient_matrix_UB_13 -0.0307948000
_diffrn_orient_matrix_UB_21 -0.1026477000
_diffrn_orient_matrix_UB_22 0.0553523000
_diffrn_orient_matrix_UB_23 -0.0795846000
_diffrn_orient_matrix_UB_31 0.0413819000
_diffrn_orient_matrix_UB_32 -0.0187893000
_diffrn_orient_matrix_UB_33 -0.1343910000
_diffrn_radiation_monochromator graphite
_diffrn_radiation_type CuK\a
_diffrn_radiation_wavelength 1.54184
_diffrn_reflns_av_R_equivalents 0.0305
_diffrn_reflns_av_unetI/netI 0.0371
_diffrn_reflns_Laue_measured_fraction_full 0.999
_diffrn_reflns_Laue_measured_fraction_max 0.999
_diffrn_reflns_limit_h_max 12
_diffrn_reflns_limit_h_min -12
_diffrn_reflns_limit_k_max 21
_diffrn_reflns_limit_k_min -21
_diffrn_reflns_limit_l_max 9
_diffrn_reflns_limit_l_min -11
_diffrn_reflns_number 7722
_diffrn_reflns_point_group_measured_fraction_full 0.999
_diffrn_reflns_point_group_measured_fraction_max 0.999
_diffrn_reflns_theta_full 67.107
_diffrn_reflns_theta_max 67.107
_diffrn_reflns_theta_min 4.400
_diffrn_source 'Enhance (Cu) X-ray Source'
_diffrn_source_current n/a
_diffrn_source_voltage n/a
_exptl_absorpt_coefficient_mu 2.930
_exptl_absorpt_correction_T_max 1.00000
_exptl_absorpt_correction_T_min 0.50761
_exptl_absorpt_correction_type multi-scan
_exptl_absorpt_process_details
;
CrysAlisPro, Agilent Technologies,
Version 1.171.35.19 (release 27-10-2011 CrysAlis171 .NET)
(compiled Oct 27 2011,15:02:11)
Empirical absorption correction using spherical harmonics,
 implemented in SCALE3 ABSPACK scaling algorithm.
;
_exptl_crystal_colour blue
_exptl_crystal_colour_primary blue
_exptl_crystal_density_diffrn 1.527
_exptl_crystal_description prism
_exptl_crystal_F_000 862
_exptl_crystal_size_max 0.18
_exptl_crystal_size_mid 0.16
_exptl_crystal_size_min 0.1
_refine_diff_density_max 0.434
_refine_diff_density_min -0.310
_refine_diff_density_rms 0.055
_refine_ls_extinction_coef .
_refine_ls_extinction_method none
_refine_ls_goodness_of_fit_ref 1.054
_refine_ls_hydrogen_treatment constr
_refine_ls_matrix_type full
_refine_ls_number_parameters 251
_refine_ls_number_reflns 3249
_refine_ls_number_restraints 0
_refine_ls_restrained_S_all 1.054
_refine_ls_R_factor_all 0.0549
_refine_ls_R_factor_gt 0.0409
_refine_ls_shift/su_max 0.001
_refine_ls_shift/su_mean 0.000
_refine_ls_structure_factor_coef Fsqd
_refine_ls_weighting_details 'w=1/[\s^2^(Fo^2^)+(0.0539P)^2^+0.4157P] where P=(Fo^2^+2Fc^2^)/3'
_refine_ls_weighting_scheme calc
_refine_ls_wR_factor_gt 0.1020
_refine_ls_wR_factor_ref 0.1099
_reflns_Friedel_coverage 0.000
_reflns_Friedel_fraction_full .
_reflns_Friedel_fraction_max .
_reflns_number_gt 2577
_reflns_number_total 3249
_reflns_threshold_expression 'I > 2\s(I)'
_cod_data_source_file suppl_j_ncrs-2021-0051_suppl.cif
_cod_data_source_block 2
_cod_original_cell_volume 1829.21(14)
_cod_database_code 8104691
_chemical_oxdiff_formula 'C11 H10 S O2'
_shelx_space_group_comment
;
The symmetry employed for this shelxl refinement is uniquely defined
by the following loop, which should always be used as a source of
symmetry information in preference to the above space-group names.
They are only intended as comments.
;
_shelx_estimated_absorpt_t_max 0.758
_shelx_estimated_absorpt_t_min 0.621
_reflns_odcompleteness_completeness 99.91
_reflns_odcompleteness_iscentric 1
_reflns_odcompleteness_theta 66.97
_olex2_refinement_description
;
1. Fixed Uiso
 At 1.2 times of:
  All C(H) groups, All C(H,H) groups
 At 1.5 times of:
  All C(H,H,H) groups, All O(H,H) groups
2. Others
 Sof(S1A)=1-FVAR(1)
 Sof(S1)=FVAR(1)
 Fixed Sof: O2(0.25) H2A(0.25) H2B(0.25)
3.a Riding coordinates:
 O2(H2A,H2B)
3.b Secondary CH2 refined with riding coordinates:
 C9(H9A,H9B)
3.c Aromatic/amide H refined with riding coordinates:
 C1(H1), C2(H2), C3(H3), C4(H4), C12(H12), C13(H13), C14(H14), C15(H15)
3.d Idealised Me refined as rotating group:
 C8(H8A,H8B,H8C), C17(H17A,H17B,H17C)
;

loop_
_space_group_symop_operation_xyz
'x, y, z'
'-x, y+1/2, -z+1/2'
'-x, -y, -z'
'x, -y-1/2, z-1/2'

loop_
_atom_site_label
_atom_site_type_symbol
_atom_site_fract_x
_atom_site_fract_y
_atom_site_fract_z
_atom_site_U_iso_or_equiv
_atom_site_adp_type
_atom_site_occupancy
_atom_site_site_symmetry_order
_atom_site_calc_flag
_atom_site_refinement_flags_posn
_atom_site_refinement_flags_adp
_atom_site_refinement_flags_occupancy
_atom_site_disorder_assembly
_atom_site_disorder_group
Cu1 Cu 0.52872(4) 0.55818(2) 0.11152(4) 0.04380(15) Uani 1 1 d . . . . .
S1 S 0.7782(5) 0.7631(4) 0.2780(8) 0.0789(17) Uani 0.61(5) 1 d . . P A 1
S1A S 0.751(3) 0.7689(9) 0.2691(16) 0.115(3) Uani 0.39(5) 1 d . . P A 2
O1 O 0.59522(18) 0.51885(12) -0.0396(2) 0.0453(5) Uani 1 1 d . . . . .
N1 N 0.4114(2) 0.60404(15) 0.2240(2) 0.0456(6) Uani 1 1 d . . . . .
N2 N 0.3295(2) 0.65816(16) 0.3851(2) 0.0504(6) Uani 1 1 d . . . . .
N3 N 0.2833(2) 0.62017(17) 0.5996(3) 0.0543(7) Uani 1 1 d . . . . .
N4 N 0.3813(3) 0.57356(18) 0.6635(3) 0.0592(7) Uani 1 1 d . . . . .
N5 N 0.3294(3) 0.52150(19) 0.7209(3) 0.0603(7) Uani 1 1 d . . . . .
N6 N 0.6497(3) 0.64058(19) 0.1491(4) 0.0719(9) Uani 1 1 d . . . . .
C1 C 0.2052(3) 0.61840(19) 0.0305(3) 0.0534(8) Uani 1 1 d . . . . .
H1 H 0.239616 0.596029 -0.037258 0.064 Uiso 1 1 calc R . . . .
C2 C 0.0769(3) 0.6456(2) 0.0012(3) 0.0607(9) Uani 1 1 d . . . . .
H2 H 0.023743 0.641150 -0.088010 0.073 Uiso 1 1 calc R . . . .
C3 C 0.0254(3) 0.6795(2) 0.1014(4) 0.0590(8) Uani 1 1 d . . . . .
H3 H -0.061402 0.697173 0.077670 0.071 Uiso 1 1 calc R . . . .
C4 C 0.1002(3) 0.6876(2) 0.2366(3) 0.0573(8) Uani 1 1 d . . . . .
H4 H 0.066284 0.710609 0.304029 0.069 Uiso 1 1 calc R . . . .
C5 C 0.2281(3) 0.65941(18) 0.2648(3) 0.0465(7) Uani 1 1 d . . . . .
C6 C 0.2805(3) 0.62583(17) 0.1650(3) 0.0446(6) Uani 1 1 d . . . . .
C7 C 0.4375(3) 0.62442(18) 0.3541(3) 0.0472(7) Uani 1 1 d . . . . .
C8 C 0.5676(3) 0.6155(3) 0.4562(3) 0.0657(10) Uani 1 1 d . . . . .
H8A H 0.630522 0.593439 0.411788 0.099 Uiso 1 1 calc GR . . . .
H8B H 0.556259 0.584779 0.530624 0.099 Uiso 1 1 calc GR . . . .
H8C H 0.599917 0.662631 0.491971 0.099 Uiso 1 1 calc GR . . . .
C9 C 0.3182(3) 0.6800(2) 0.5219(3) 0.0563(8) Uani 1 1 d . . . . .
H9A H 0.402354 0.700577 0.572165 0.068 Uiso 1 1 calc R . . . .
H9B H 0.251089 0.717983 0.512773 0.068 Uiso 1 1 calc R . . . .
C10 C 0.1625(3) 0.5958(2) 0.6172(3) 0.0527(8) Uani 1 1 d . . . . .
C11 C 0.1940(3) 0.5320(2) 0.6956(3) 0.0524(8) Uani 1 1 d . . . . .
C12 C 0.0959(3) 0.4913(2) 0.7360(4) 0.0649(9) Uani 1 1 d . . . . .
H12 H 0.116247 0.448510 0.787283 0.078 Uiso 1 1 calc R . . . .
C13 C -0.0313(4) 0.5171(3) 0.6969(5) 0.0762(12) Uani 1 1 d . . . . .
H13 H -0.099016 0.491644 0.723167 0.091 Uiso 1 1 calc R . . . .
C14 C -0.0625(3) 0.5811(3) 0.6182(5) 0.0784(13) Uani 1 1 d . . . . .
H14 H -0.150612 0.596563 0.593350 0.094 Uiso 1 1 calc R . . . .
C15 C 0.0320(3) 0.6217(2) 0.5765(4) 0.0662(10) Uani 1 1 d . . . . .
H15 H 0.010563 0.664070 0.524096 0.079 Uiso 1 1 calc R . . . .
C16 C 0.6968(3) 0.6937(2) 0.1992(4) 0.0557(8) Uani 1 1 d . . . . .
C17 C 0.6799(3) 0.5558(2) -0.1089(4) 0.0559(8) Uani 1 1 d . . . . .
H17A H 0.672018 0.607646 -0.097603 0.084 Uiso 1 1 calc GR . . . .
H17B H 0.655083 0.543743 -0.205447 0.084 Uiso 1 1 calc GR . . . .
H17C H 0.770320 0.540994 -0.070774 0.084 Uiso 1 1 calc GR . . . .
O2 O 0.460(2) 0.7015(15) 0.859(3) 0.190(10) Uiso 0.25 1 d . . P . .
H2A H 0.483546 0.744822 0.844859 0.285 Uiso 0.25 1 d R . P . .
H2B H 0.521016 0.671682 0.851499 0.285 Uiso 0.25 1 d R . P . .

loop_
_atom_site_aniso_label
_atom_site_aniso_U_11
_atom_site_aniso_U_22
_atom_site_aniso_U_33
_atom_site_aniso_U_23
_atom_site_aniso_U_13
_atom_site_aniso_U_12
Cu1 0.0394(2) 0.0534(3) 0.0419(2) -0.0034(2) 0.01615(16) -0.00449(18)
S1 0.061(4) 0.072(3) 0.103(3) -0.039(3) 0.0180(11) -0.0150(12)
S1A 0.174(8) 0.063(3) 0.097(4) -0.014(3) 0.013(6) -0.004(6)
O1 0.0428(10) 0.0513(12) 0.0486(11) -0.0038(9) 0.0239(8) -0.0090(9)
N1 0.0401(11) 0.0590(16) 0.0386(12) -0.0054(11) 0.0112(9) 0.0006(11)
N2 0.0532(13) 0.0620(17) 0.0357(12) -0.0021(12) 0.0100(10) 0.0097(12)
N3 0.0509(13) 0.0714(19) 0.0416(13) 0.0019(13) 0.0130(11) 0.0154(13)
N4 0.0485(13) 0.082(2) 0.0486(14) 0.0123(15) 0.0142(11) 0.0125(14)
N5 0.0503(14) 0.080(2) 0.0512(15) 0.0097(15) 0.0142(12) 0.0114(14)
N6 0.0717(18) 0.075(2) 0.079(2) -0.0272(18) 0.0389(16) -0.0286(17)
C1 0.0582(17) 0.059(2) 0.0406(15) -0.0063(14) 0.0071(13) 0.0078(15)
C2 0.0587(18) 0.069(2) 0.0467(17) -0.0027(16) -0.0031(14) 0.0076(16)
C3 0.0498(16) 0.066(2) 0.0580(19) 0.0074(17) 0.0060(14) 0.0141(16)
C4 0.0579(17) 0.065(2) 0.0506(17) 0.0043(16) 0.0161(14) 0.0201(16)
C5 0.0496(15) 0.0503(17) 0.0394(14) 0.0018(13) 0.0103(12) 0.0068(13)
C6 0.0445(14) 0.0470(16) 0.0423(15) 0.0002(13) 0.0106(12) 0.0018(13)
C7 0.0452(14) 0.0574(18) 0.0392(15) -0.0016(13) 0.0106(12) 0.0005(14)
C8 0.0460(16) 0.104(3) 0.0440(17) -0.0086(19) 0.0055(13) 0.0047(18)
C9 0.0632(18) 0.065(2) 0.0407(16) -0.0054(15) 0.0124(13) 0.0113(16)
C10 0.0494(15) 0.073(2) 0.0349(14) -0.0132(15) 0.0091(12) 0.0106(15)
C11 0.0467(15) 0.072(2) 0.0392(15) -0.0092(15) 0.0117(12) 0.0061(15)
C12 0.0588(19) 0.081(3) 0.057(2) -0.0127(19) 0.0175(15) -0.0047(18)
C13 0.0520(19) 0.098(3) 0.081(3) -0.025(3) 0.0199(18) -0.008(2)
C14 0.0427(17) 0.109(4) 0.080(3) -0.032(3) 0.0084(16) 0.008(2)
C15 0.0560(18) 0.083(3) 0.0546(19) -0.0137(19) 0.0033(15) 0.0210(19)
C16 0.0550(17) 0.059(2) 0.0573(18) -0.0065(17) 0.0224(14) -0.0037(16)
C17 0.0516(16) 0.065(2) 0.0589(19) 0.0029(17) 0.0288(14) -0.0116(15)

loop_
_atom_type_symbol
_atom_type_description
_atom_type_scat_dispersion_real
_atom_type_scat_dispersion_imag
_atom_type_scat_source
C C 0.0181 0.0091 'International Tables Vol C Tables 4.2.6.8 and 6.1.1.4'
H H 0.0000 0.0000 'International Tables Vol C Tables 4.2.6.8 and 6.1.1.4'
Cu Cu -1.9646 0.5888 'International Tables Vol C Tables 4.2.6.8 and 6.1.1.4'
N N 0.0311 0.0180 'International Tables Vol C Tables 4.2.6.8 and 6.1.1.4'
O O 0.0492 0.0322 'International Tables Vol C Tables 4.2.6.8 and 6.1.1.4'
S S 0.3331 0.5567 'International Tables Vol C Tables 4.2.6.8 and 6.1.1.4'

loop_
_geom_angle_atom_site_label_1
_geom_angle_atom_site_label_2
_geom_angle_atom_site_label_3
_geom_angle
_geom_angle_site_symmetry_1
_geom_angle_site_symmetry_3
O1 Cu1 Cu1 38.13(6) . 3_665
O1 Cu1 Cu1 38.51(5) 3_665 3_665
O1 Cu1 O1 76.64(8) 3_665 .
O1 Cu1 N1 94.22(9) 3_665 .
O1 Cu1 N1 163.19(9) . .
O1 Cu1 N5 93.28(10) 3_665 3_666
O1 Cu1 N5 92.50(9) . 3_666
O1 Cu1 N6 169.58(12) 3_665 .
N1 Cu1 Cu1 131.25(7) . 3_665
N1 Cu1 N5 102.21(10) . 3_666
N5 Cu1 Cu1 93.68(8) 3_666 3_665
N6 Cu1 Cu1 133.68(9) . 3_665
N6 Cu1 O1 95.96(11) . .
N6 Cu1 N1 91.04(12) . .
N6 Cu1 N5 94.40(14) . 3_666
Cu1 O1 Cu1 103.36(8) 3_665 .
C17 O1 Cu1 125.6(2) . .
C17 O1 Cu1 127.18(19) . 3_665
C6 N1 Cu1 122.32(19) . .
C7 N1 Cu1 131.0(2) . .
C7 N1 C6 106.5(2) . .
C5 N2 C9 126.2(3) . .
C7 N2 C5 107.4(2) . .
C7 N2 C9 126.0(3) . .
N4 N3 C9 118.2(3) . .
N4 N3 C10 109.6(3) . .
C10 N3 C9 132.0(3) . .
N5 N4 N3 109.0(3) . .
N4 N5 Cu1 120.0(2) . 3_666
N4 N5 C11 109.3(3) . .
C11 N5 Cu1 129.1(2) . 3_666
C16 N6 Cu1 158.5(3) . .
C2 C1 H1 121.4 . .
C2 C1 C6 117.2(3) . .
C6 C1 H1 121.4 . .
C1 C2 H2 119.2 . .
C1 C2 C3 121.7(3) . .
C3 C2 H2 119.2 . .
C2 C3 H3 119.2 . .
C2 C3 C4 121.7(3) . .
C4 C3 H3 119.2 . .
C3 C4 H4 122.0 . .
C5 C4 C3 116.0(3) . .
C5 C4 H4 122.0 . .
C4 C5 N2 131.9(3) . .
C4 C5 C6 122.6(3) . .
C6 C5 N2 105.5(2) . .
C1 C6 N1 129.9(3) . .
C5 C6 N1 109.3(2) . .
C5 C6 C1 120.8(3) . .
N1 C7 N2 111.3(3) . .
N1 C7 C8 125.6(3) . .
N2 C7 C8 123.1(3) . .
C7 C8 H8A 109.5 . .
C7 C8 H8B 109.5 . .
C7 C8 H8C 109.5 . .
H8A C8 H8B 109.5 . .
H8A C8 H8C 109.5 . .
H8B C8 H8C 109.5 . .
N2 C9 H9A 109.1 . .
N2 C9 H9B 109.1 . .
N3 C9 N2 112.7(3) . .
N3 C9 H9A 109.1 . .
N3 C9 H9B 109.1 . .
H9A C9 H9B 107.8 . .
N3 C10 C11 104.1(3) . .
N3 C10 C15 134.2(4) . .
C15 C10 C11 121.6(3) . .
N5 C11 C10 108.0(3) . .
N5 C11 C12 130.8(4) . .
C12 C11 C10 121.2(3) . .
C11 C12 H12 121.5 . .
C13 C12 C11 117.0(4) . .
C13 C12 H12 121.5 . .
C12 C13 H13 119.2 . .
C12 C13 C14 121.6(4) . .
C14 C13 H13 119.2 . .
C13 C14 H14 118.8 . .
C15 C14 C13 122.4(3) . .
C15 C14 H14 118.8 . .
C10 C15 H15 121.9 . .
C14 C15 C10 116.1(4) . .
C14 C15 H15 121.9 . .
N6 C16 S1 173.4(5) . .
N6 C16 S1A 175.8(13) . .
O1 C17 H17A 109.5 . .
O1 C17 H17B 109.5 . .
O1 C17 H17C 109.5 . .
H17A C17 H17B 109.5 . .
H17A C17 H17C 109.5 . .
H17B C17 H17C 109.5 . .
H2A O2 H2B 109.5 . .

loop_
_geom_bond_atom_site_label_1
_geom_bond_atom_site_label_2
_geom_bond_distance
_geom_bond_site_symmetry_2
Cu1 Cu1 3.0291(9) 3_665
Cu1 O1 1.9385(19) .
Cu1 O1 1.923(2) 3_665
Cu1 N1 2.023(2) .
Cu1 N5 2.425(3) 3_666
Cu1 N6 1.936(3) .
S1 C16 1.618(7) .
S1A C16 1.580(14) .
O1 C17 1.411(3) .
N1 C6 1.398(4) .
N1 C7 1.313(4) .
N2 C5 1.391(4) .
N2 C7 1.375(4) .
N2 C9 1.452(4) .
N3 N4 1.360(4) .
N3 C9 1.436(4) .
N3 C10 1.378(4) .
N4 N5 1.292(4) .
N5 C11 1.377(4) .
N6 C16 1.144(5) .
C1 H1 0.9300 .
C1 C2 1.383(4) .
C1 C6 1.386(4) .
C2 H2 0.9300 .
C2 C3 1.385(5) .
C3 H3 0.9300 .
C3 C4 1.392(5) .
C4 H4 0.9300 .
C4 C5 1.385(4) .
C5 C6 1.386(4) .
C7 C8 1.489(4) .
C8 H8A 0.9600 .
C8 H8B 0.9600 .
C8 H8C 0.9600 .
C9 H9A 0.9700 .
C9 H9B 0.9700 .
C10 C11 1.397(5) .
C10 C15 1.396(4) .
C11 C12 1.393(5) .
C12 H12 0.9300 .
C12 C13 1.365(5) .
C13 H13 0.9300 .
C13 C14 1.401(7) .
C14 H14 0.9300 .
C14 C15 1.370(6) .
C15 H15 0.9300 .
C17 H17A 0.9600 .
C17 H17B 0.9600 .
C17 H17C 0.9600 .
O2 H2A 0.8498 .
O2 H2B 0.8502 .

loop_
_geom_torsion_atom_site_label_1
_geom_torsion_atom_site_label_2
_geom_torsion_atom_site_label_3
_geom_torsion_atom_site_label_4
_geom_torsion
_geom_torsion_site_symmetry_1
_geom_torsion_site_symmetry_2
_geom_torsion_site_symmetry_3
_geom_torsion_site_symmetry_4
Cu1 N1 C6 C1 3.6(5) . . . .
Cu1 N1 C6 C5 -176.2(2) . . . .
Cu1 N1 C7 N2 175.6(2) . . . .
Cu1 N1 C7 C8 -2.2(5) . . . .
Cu1 N5 C11 C10 164.7(2) 3_666 . . .
Cu1 N5 C11 C12 -14.5(6) 3_666 . . .
N2 C5 C6 N1 0.4(4) . . . .
N2 C5 C6 C1 -179.4(3) . . . .
N3 N4 N5 Cu1 -166.2(2) . . . 3_666
N3 N4 N5 C11 0.4(4) . . . .
N3 C10 C11 N5 0.1(3) . . . .
N3 C10 C11 C12 179.4(3) . . . .
N3 C10 C15 C14 -178.6(4) . . . .
N4 N3 C9 N2 80.5(4) . . . .
N4 N3 C10 C11 0.2(3) . . . .
N4 N3 C10 C15 179.1(4) . . . .
N4 N5 C11 C10 -0.3(4) . . . .
N4 N5 C11 C12 -179.6(3) . . . .
N5 C11 C12 C13 178.4(4) . . . .
C1 C2 C3 C4 -0.1(6) . . . .
C2 C1 C6 N1 -179.9(3) . . . .
C2 C1 C6 C5 -0.1(5) . . . .
C2 C3 C4 C5 -0.5(6) . . . .
C3 C4 C5 N2 179.3(4) . . . .
C3 C4 C5 C6 0.8(5) . . . .
C4 C5 C6 N1 179.3(3) . . . .
C4 C5 C6 C1 -0.5(5) . . . .
C5 N2 C7 N1 -0.4(4) . . . .
C5 N2 C7 C8 177.5(3) . . . .
C5 N2 C9 N3 91.1(4) . . . .
C6 N1 C7 N2 0.7(4) . . . .
C6 N1 C7 C8 -177.2(3) . . . .
C6 C1 C2 C3 0.4(6) . . . .
C7 N1 C6 C1 179.1(3) . . . .
C7 N1 C6 C5 -0.7(4) . . . .
C7 N2 C5 C4 -178.7(4) . . . .
C7 N2 C5 C6 0.0(4) . . . .
C7 N2 C9 N3 -80.6(4) . . . .
C9 N2 C5 C4 8.3(6) . . . .
C9 N2 C5 C6 -173.0(3) . . . .
C9 N2 C7 N1 172.6(3) . . . .
C9 N2 C7 C8 -9.5(5) . . . .
C9 N3 N4 N5 -176.4(3) . . . .
C9 N3 C10 C11 175.4(3) . . . .
C9 N3 C10 C15 -5.6(6) . . . .
C10 N3 N4 N5 -0.4(4) . . . .
C10 N3 C9 N2 -94.5(4) . . . .
C10 C11 C12 C13 -0.8(5) . . . .
C11 C10 C15 C14 0.1(5) . . . .
C11 C12 C13 C14 0.8(6) . . . .
C12 C13 C14 C15 -0.4(6) . . . .
C13 C14 C15 C10 -0.1(6) . . . .
C15 C10 C11 N5 -179.0(3) . . . .
C15 C10 C11 C12 0.3(5) . . . .
